data_7120418
loop_
_publ_author_name
'Titi, Hatem M.'
'Kelley, Steven Paul'
'Easton, Max'
'Emerson, Stephen D.'
'Rogers, Robin D.'

_publ_section_title
;
 Formation of Ionic Co-Crystals of Amphoteric Azoles Directed by the Ionic
 Liquid Co-Former 1-Ethyl-3-Methylimidazolium Acetate
;
_journal_name_full 'Chem. Commun.'
_journal_paper_doi 10.1039/C7CC04429A
_journal_year 2017
_chemical_formula_sum 'C16 H14 N10'
_chemical_formula_weight 346.37
_chemical_name_systematic '1-ethyl-3-methylimdazolium 4,5-dicyanoimidazolate 4,5-dicyanoimidazole'
_space_group_crystal_system orthorhombic
_space_group_IT_number 61
_space_group_name_Hall '-P 2ac 2ab'
_space_group_name_H-M_alt 'P b c a'
_symmetry_space_group_name_Hall '-P 2ac 2ab'
_symmetry_space_group_name_H-M 'P b c a'
_atom_sites_solution_hydrogens mixed
_atom_sites_solution_primary interative
_atom_sites_solution_secondary difmap
_audit_creation_method SHELXL-2014/7
_audit_update_record
;
2017-06-01 deposited with the CCDC.
2017-07-11 downloaded from the CCDC.
;
_cell_angle_alpha 90
_cell_angle_beta 90
_cell_angle_gamma 90
_cell_formula_units_Z 8
_cell_length_a 13.409(2)
_cell_length_b 7.1954(12)
_cell_length_c 36.229(6)
_cell_measurement_reflns_used 6096
_cell_measurement_temperature 100(2)
_cell_measurement_theta_max 26.457
_cell_measurement_theta_min 2.714
_cell_volume 3495.5(10)
_computing_cell_refinement 'Bruker SAINT'
_computing_data_collection 'Bruker APEX2'
_computing_data_reduction 'Bruker SAINT'
_computing_molecular_graphics 'Bruker SHELXTL'
_computing_publication_material 'Bruker SHELXTL'
_computing_structure_refinement 'SHELXL-2014/7 (Sheldrick, 2014)'
_computing_structure_solution 'SHELXS-97 (Sheldrick 2008)'
_diffrn_ambient_temperature 100(2)
_diffrn_measured_fraction_theta_full 0.998
_diffrn_measured_fraction_theta_max 0.995
_diffrn_measurement_device_type 'Bruker APEX-II CCD'
_diffrn_measurement_method '\f and \w scans'
_diffrn_radiation_type MoK\a
_diffrn_radiation_wavelength 0.71073
_diffrn_reflns_av_R_equivalents 0.1018
_diffrn_reflns_av_unetI/netI 0.0528
_diffrn_reflns_Laue_measured_fraction_full 0.998
_diffrn_reflns_Laue_measured_fraction_max 0.995
_diffrn_reflns_limit_h_max 16
_diffrn_reflns_limit_h_min -16
_diffrn_reflns_limit_k_max 8
_diffrn_reflns_limit_k_min -8
_diffrn_reflns_limit_l_max 45
_diffrn_reflns_limit_l_min -45
_diffrn_reflns_number 29169
_diffrn_reflns_point_group_measured_fraction_full 0.998
_diffrn_reflns_point_group_measured_fraction_max 0.995
_diffrn_reflns_theta_full 25.242
_diffrn_reflns_theta_max 26.457
_diffrn_reflns_theta_min 2.714
_exptl_absorpt_coefficient_mu 0.089
_exptl_absorpt_correction_type multi-scan
_exptl_absorpt_process_details 'Bruker AXScale'
_exptl_crystal_colour colourless
_exptl_crystal_density_diffrn 1.316
_exptl_crystal_density_method 'not measured'
_exptl_crystal_description Block
_exptl_crystal_F_000 1440
_exptl_crystal_size_max 0.400
_exptl_crystal_size_mid 0.200
_exptl_crystal_size_min 0.200
_exptl_transmission_factor_max 0.7454
_exptl_transmission_factor_min 0.5190
_refine_diff_density_max 0.314
_refine_diff_density_min -0.314
_refine_diff_density_rms 0.062
_refine_ls_extinction_method none
_refine_ls_goodness_of_fit_ref 1.023
_refine_ls_hydrogen_treatment mixed
_refine_ls_matrix_type full
_refine_ls_number_parameters 241
_refine_ls_number_reflns 3577
_refine_ls_number_restraints 0
_refine_ls_restrained_S_all 1.023
_refine_ls_R_factor_all 0.0717
_refine_ls_R_factor_gt 0.0499
_refine_ls_shift/su_max 0.007
_refine_ls_shift/su_mean 0.000
_refine_ls_structure_factor_coef Fsqd
_refine_ls_weighting_details 'w=1/[\s^2^(Fo^2^)+(0.0671P)^2^+1.3034P] where P=(Fo^2^+2Fc^2^)/3'
_refine_ls_weighting_scheme calc
_refine_ls_wR_factor_gt 0.1170
_refine_ls_wR_factor_ref 0.1290
_reflns_Friedel_coverage 0.000
_reflns_number_gt 2733
_reflns_number_total 3577
_reflns_threshold_expression 'I > 2\s(I)'
_cod_data_source_file c7cc04429a2.cif
_cod_data_source_block ti25
_cod_original_cell_volume 3495.6(10)
_cod_database_code 7120418
_shelx_shelxl_version_number 2014/7
_shelx_space_group_comment
;
The symmetry employed for this shelxl refinement is uniquely defined
by the following loop, which should always be used as a source of
symmetry information in preference to the above space-group names.
They are only intended as comments.
;
_shelx_estimated_absorpt_t_min 0.965
_shelx_estimated_absorpt_t_max 0.982

loop_
_space_group_symop_operation_xyz
'x, y, z'
'-x+1/2, -y, z+1/2'
'-x, y+1/2, -z+1/2'
'x+1/2, -y+1/2, -z'
'-x, -y, -z'
'x-1/2, y, -z-1/2'
'x, -y-1/2, z-1/2'
'-x-1/2, y-1/2, z'

loop_
_atom_site_label
_atom_site_type_symbol
_atom_site_fract_x
_atom_site_fract_y
_atom_site_fract_z
_atom_site_U_iso_or_equiv
_atom_site_adp_type
_atom_site_occupancy
_atom_site_site_symmetry_order
_atom_site_calc_flag
_atom_site_refinement_flags_posn
_atom_site_refinement_flags_adp
N1 N 0.36110(11) 0.9044(2) 0.67995(4) 0.0174(3) Uani 1 1 d . .
C2 C 0.39337(13) 0.9735(3) 0.64803(5) 0.0191(4) Uani 1 1 d . .
H2 H 0.4610 0.9803 0.6403 0.023 Uiso 1 1 calc R U
N3 N 0.31505(11) 1.0313(2) 0.62872(4) 0.0190(3) Uani 1 1 d . .
C4 C 0.22979(13) 0.9974(2) 0.64874(5) 0.0188(4) Uani 1 1 d . .
H4 H 0.1634 1.0244 0.6414 0.023 Uiso 1 1 calc R U
C5 C 0.25834(13) 0.9183(3) 0.68090(5) 0.0196(4) Uani 1 1 d . .
H5 H 0.2159 0.8796 0.7004 0.024 Uiso 1 1 calc R U
C6 C 0.42637(14) 0.8225(3) 0.70845(5) 0.0216(4) Uani 1 1 d . .
H6A H 0.4791 0.7478 0.6964 0.026 Uiso 1 1 calc R U
H6B H 0.3867 0.7383 0.7243 0.026 Uiso 1 1 calc R U
C7 C 0.47424(16) 0.9711(3) 0.73215(5) 0.0285(5) Uani 1 1 d . .
H7A H 0.5146 1.0532 0.7166 0.043 Uiso 1 1 calc R U
H7B H 0.5169 0.9124 0.7508 0.043 Uiso 1 1 calc R U
H7C H 0.4222 1.0438 0.7445 0.043 Uiso 1 1 calc R U
C8 C 0.31952(15) 1.1139(3) 0.59168(5) 0.0271(5) Uani 1 1 d . .
H8A H 0.3737 1.2052 0.5907 0.041 Uiso 1 1 calc R U
H8B H 0.2560 1.1754 0.5862 0.041 Uiso 1 1 calc R U
H8C H 0.3318 1.0161 0.5734 0.041 Uiso 1 1 calc R U
N9 N 0.73336(11) 0.4578(2) 0.61025(4) 0.0169(3) Uani 1 1 d . .
C10 C 0.83311(13) 0.4518(2) 0.61497(5) 0.0192(4) Uani 1 1 d . .
H10 H 0.8785 0.4856 0.5960 0.023 Uiso 1 1 calc R U
N11 N 0.86363(11) 0.3952(2) 0.64810(4) 0.0182(3) Uani 1 1 d . .
C12 C 0.77621(12) 0.3621(2) 0.66641(5) 0.0154(4) Uani 1 1 d . .
C13 C 0.69598(13) 0.4000(2) 0.64342(5) 0.0156(4) Uani 1 1 d . .
C14 C 0.59211(13) 0.3875(3) 0.65135(5) 0.0208(4) Uani 1 1 d . .
N15 N 0.50891(12) 0.3777(3) 0.65858(5) 0.0325(4) Uani 1 1 d . .
C16 C 0.77309(13) 0.2965(2) 0.70357(5) 0.0192(4) Uani 1 1 d . .
N17 N 0.77037(12) 0.2437(2) 0.73353(4) 0.0280(4) Uani 1 1 d . .
N18 N 0.66505(11) 0.5672(2) 0.54516(4) 0.0188(3) Uani 1 1 d . .
H18 H 0.6897(19) 0.521(4) 0.5720(8) 0.023 Uiso 0.74(4) 1 d . U
C19 C 0.71624(14) 0.5611(3) 0.51315(5) 0.0221(4) Uani 1 1 d . .
H19 H 0.7810 0.5082 0.5112 0.027 Uiso 1 1 calc R U
N20 N 0.66881(12) 0.6348(2) 0.48457(4) 0.0216(4) Uani 1 1 d . .
C21 C 0.58055(13) 0.6925(2) 0.49943(5) 0.0170(4) Uani 1 1 d . .
C22 C 0.57714(13) 0.6513(2) 0.53667(5) 0.0171(4) Uani 1 1 d . .
C23 C 0.49934(13) 0.6785(2) 0.56298(5) 0.0198(4) Uani 1 1 d . .
N24 N 0.43610(12) 0.6978(2) 0.58395(5) 0.0291(4) Uani 1 1 d . .
N25 N 0.44801(13) 0.8605(2) 0.46005(5) 0.0292(4) Uani 1 1 d . .
C26 C 0.50610(14) 0.7851(3) 0.47779(5) 0.0205(4) Uani 1 1 d . .

loop_
_atom_site_aniso_label
_atom_site_aniso_U_11
_atom_site_aniso_U_22
_atom_site_aniso_U_33
_atom_site_aniso_U_23
_atom_site_aniso_U_13
_atom_site_aniso_U_12
N1 0.0164(7) 0.0217(8) 0.0140(8) -0.0015(6) -0.0001(6) 0.0009(6)
C2 0.0155(9) 0.0262(10) 0.0156(9) -0.0016(7) 0.0016(7) -0.0005(7)
N3 0.0177(8) 0.0252(8) 0.0142(8) 0.0002(6) 0.0017(6) 0.0011(6)
C4 0.0148(9) 0.0217(9) 0.0199(9) -0.0021(7) 0.0024(7) 0.0009(7)
C5 0.0160(9) 0.0226(9) 0.0202(9) -0.0007(7) 0.0054(8) 0.0010(7)
C6 0.0229(10) 0.0241(10) 0.0179(9) 0.0018(7) -0.0021(8) 0.0045(8)
C7 0.0310(11) 0.0330(11) 0.0216(10) -0.0057(8) -0.0078(9) 0.0064(9)
C8 0.0262(10) 0.0399(12) 0.0152(9) 0.0071(8) 0.0037(8) 0.0045(9)
N9 0.0180(8) 0.0200(8) 0.0126(7) 0.0005(6) -0.0016(6) 0.0006(6)
C10 0.0182(9) 0.0245(9) 0.0150(9) 0.0010(7) 0.0028(7) 0.0004(7)
N11 0.0153(7) 0.0249(8) 0.0145(8) 0.0016(6) 0.0008(6) 0.0004(6)
C12 0.0154(9) 0.0184(8) 0.0125(8) -0.0003(6) 0.0002(7) 0.0007(7)
C13 0.0165(8) 0.0168(9) 0.0136(8) -0.0007(7) 0.0025(7) 0.0001(7)
C14 0.0201(10) 0.0249(10) 0.0174(9) 0.0021(7) -0.0018(8) 0.0014(7)
N15 0.0181(9) 0.0397(10) 0.0399(11) 0.0066(8) 0.0020(8) 0.0021(7)
C16 0.0186(9) 0.0214(9) 0.0176(9) -0.0020(7) 0.0005(7) 0.0022(7)
N17 0.0325(10) 0.0350(10) 0.0165(8) 0.0032(7) 0.0010(7) 0.0054(8)
N18 0.0192(8) 0.0231(8) 0.0143(8) 0.0012(6) -0.0032(6) 0.0022(6)
C19 0.0204(9) 0.0281(10) 0.0179(9) 0.0002(8) 0.0006(8) 0.0029(7)
N20 0.0218(8) 0.0275(9) 0.0154(8) 0.0009(6) -0.0005(6) -0.0001(6)
C21 0.0182(9) 0.0201(9) 0.0127(8) 0.0003(7) -0.0022(7) -0.0024(7)
C22 0.0183(9) 0.0185(9) 0.0145(9) 0.0006(7) -0.0021(7) -0.0014(7)
C23 0.0205(9) 0.0239(10) 0.0150(9) 0.0005(7) -0.0041(8) -0.0010(7)
N24 0.0257(9) 0.0412(10) 0.0203(9) -0.0015(7) 0.0029(7) 0.0010(8)
N25 0.0266(9) 0.0401(10) 0.0210(9) 0.0066(7) -0.0053(7) 0.0028(8)
C26 0.0207(9) 0.0266(10) 0.0141(9) 0.0002(7) -0.0010(8) -0.0034(8)

loop_
_atom_type_symbol
_atom_type_description
_atom_type_scat_dispersion_real
_atom_type_scat_dispersion_imag
_atom_type_scat_source
C C 0.0033 0.0016 'International Tables Vol C Tables 4.2.6.8 and 6.1.1.4'
H H 0.0000 0.0000 'International Tables Vol C Tables 4.2.6.8 and 6.1.1.4'
N N 0.0061 0.0033 'International Tables Vol C Tables 4.2.6.8 and 6.1.1.4'

loop_
_geom_angle_atom_site_label_1
_geom_angle_atom_site_label_2
_geom_angle_atom_site_label_3
_geom_angle
C2 N1 C5 108.60(15)
C2 N1 C6 124.33(15)
C5 N1 C6 127.04(15)
N3 C2 N1 108.50(15)
N3 C2 H2 125.7
N1 C2 H2 125.7
C2 N3 C4 108.89(15)
C2 N3 C8 125.13(15)
C4 N3 C8 125.97(15)
C5 C4 N3 107.08(15)
C5 C4 H4 126.5
N3 C4 H4 126.5
C4 C5 N1 106.93(15)
C4 C5 H5 126.5
N1 C5 H5 126.5
N1 C6 C7 111.47(15)
N1 C6 H6A 109.3
C7 C6 H6A 109.3
N1 C6 H6B 109.3
C7 C6 H6B 109.3
H6A C6 H6B 108.0
C6 C7 H7A 109.5
C6 C7 H7B 109.5
H7A C7 H7B 109.5
C6 C7 H7C 109.5
H7A C7 H7C 109.5
H7B C7 H7C 109.5
N3 C8 H8A 109.5
N3 C8 H8B 109.5
H8A C8 H8B 109.5
N3 C8 H8C 109.5
H8A C8 H8C 109.5
H8B C8 H8C 109.5
C10 N9 C13 104.02(14)
N11 C10 N9 115.39(16)
N11 C10 H10 122.3
N9 C10 H10 122.3
C10 N11 C12 103.11(14)
N11 C12 C13 109.83(15)
N11 C12 C16 122.69(15)
C13 C12 C16 127.47(16)
N9 C13 C12 107.64(15)
N9 C13 C14 123.71(16)
C12 C13 C14 128.63(17)
N15 C14 C13 178.5(2)
N17 C16 C12 179.9(2)
C19 N18 C22 105.16(15)
C19 N18 H18 127.5(14)
C22 N18 H18 127.3(14)
N20 C19 N18 114.47(16)
N20 C19 H19 122.8
N18 C19 H19 122.8
C19 N20 C21 103.27(15)
N20 C21 C22 110.41(15)
N20 C21 C26 121.96(16)
C22 C21 C26 127.62(17)
N18 C22 C21 106.69(15)
N18 C22 C23 122.93(16)
C21 C22 C23 130.33(16)
N24 C23 C22 178.9(2)
N25 C26 C21 178.6(2)

loop_
_geom_bond_atom_site_label_1
_geom_bond_atom_site_label_2
_geom_bond_distance
N1 C2 1.331(2)
N1 C5 1.382(2)
N1 C6 1.476(2)
C2 N3 1.329(2)
C2 H2 0.9500
N3 C4 1.376(2)
N3 C8 1.469(2)
C4 C5 1.352(3)
C4 H4 0.9500
C5 H5 0.9500
C6 C7 1.514(3)
C6 H6A 0.9900
C6 H6B 0.9900
C7 H7A 0.9800
C7 H7B 0.9800
C7 H7C 0.9800
C8 H8A 0.9800
C8 H8B 0.9800
C8 H8C 0.9800
N9 C10 1.349(2)
N9 C13 1.367(2)
C10 N11 1.332(2)
C10 H10 0.9500
N11 C12 1.368(2)
C12 C13 1.388(2)
C12 C16 1.427(3)
C13 C14 1.425(2)
C14 N15 1.148(2)
C16 N17 1.151(2)
N18 C19 1.348(2)
N18 C22 1.360(2)
N18 H18 1.08(3)
C19 N20 1.326(2)
C19 H19 0.9500
N20 C21 1.365(2)
C21 C22 1.382(2)
C21 C26 1.434(3)
C22 C23 1.426(3)
C23 N24 1.147(2)
N25 C26 1.147(2)

loop_
_geom_hbond_atom_site_label_D
_geom_hbond_atom_site_label_H
_geom_hbond_atom_site_label_A
_geom_hbond_distance_DH
_geom_hbond_distance_HA
_geom_hbond_distance_DA
_geom_hbond_angle_DHA
_geom_hbond_site_symmetry_A
C2 H2 N11 0.95 2.45 3.307(2) 150.6 8_765
C4 H4 N15 0.95 2.62 3.334(2) 132.7 8_665
C5 H5 N17 0.95 2.59 3.367(3) 139.1 3_656
C6 H6B N17 0.99 2.60 3.421(3) 140.1 3_656
C7 H7C N17 0.98 2.62 3.587(3) 170.5 6_567
C8 H8B N24 0.98 2.58 3.492(3) 154.3 8_665
C10 H10 N25 0.95 2.49 3.403(2) 160.6 4_566
N18 H18 N9 1.08(3) 1.57(3) 2.649(2) 176(2) .
C19 H19 N25 0.95 2.64 3.304(3) 127.0 4_566
